data_7107633
loop_
_publ_author_name
'Zhi-Cong Geng'
'Ning Li'
'Jian Chen'
'Xiao-Fei Huang'
'Bin Wu'
'Guo-Gui Liu'
'Xing-Wang Wang'

_publ_section_title
;
 Enantioselective synthesis of optically active cis-B-thio-a-amino acid
 derivatives through an organocatalytic cascade thio-Michael/ring opening
 proces
;
_journal_name_full Chem.Commun.
_journal_page_first 4713
_journal_paper_doi 10.1039/c2cc30799e
_journal_volume 48
_journal_year 2012
_chemical_formula_moiety 'C28 H22 F N O2 S2'
_chemical_formula_sum 'C28 H22 F N O2 S2'
_chemical_formula_weight 487.59
_chemical_name_systematic
;
?
;
_space_group_IT_number 1
_symmetry_cell_setting triclinic
_symmetry_Int_Tables_number 1
_symmetry_space_group_name_Hall 'P 1'
_symmetry_space_group_name_H-M 'P 1'
_atom_sites_solution_hydrogens geom
_atom_sites_solution_primary direct
_atom_sites_solution_secondary difmap
_audit_creation_method SHELXL-97
_cell_angle_alpha 73.698(13)
_cell_angle_beta 82.129(15)
_cell_angle_gamma 81.024(15)
_cell_formula_units_Z 1
_cell_length_a 5.3494(11)
_cell_length_b 10.901(2)
_cell_length_c 11.123(2)
_cell_measurement_reflns_used 2334
_cell_measurement_temperature 293(2)
_cell_measurement_theta_max 25.3
_cell_measurement_theta_min 3.1
_cell_volume 611.9(2)
_computing_cell_refinement CrystalClear
_computing_data_collection CrystalClear
_computing_data_reduction CrystalStructure
_computing_structure_refinement 'SHELXL-97 (Sheldrick, 1997)'
_computing_structure_solution 'SHELXS-97 (Sheldrick, 1990)'
_diffrn_ambient_temperature 293(2)
_diffrn_detector_area_resol_mean 7.31
_diffrn_measured_fraction_theta_full 0.991
_diffrn_measured_fraction_theta_max 0.991
_diffrn_measurement_device_type 'Rigaku Mercury'
_diffrn_measurement_method \w
_diffrn_radiation_monochromator graphite
_diffrn_radiation_source 'fine-focus sealed tube'
_diffrn_radiation_type MoK\a
_diffrn_radiation_wavelength 0.71070
_diffrn_reflns_av_R_equivalents 0.0372
_diffrn_reflns_av_sigmaI/netI 0.0580
_diffrn_reflns_limit_h_max 5
_diffrn_reflns_limit_h_min -6
_diffrn_reflns_limit_k_max 13
_diffrn_reflns_limit_k_min -13
_diffrn_reflns_limit_l_max 13
_diffrn_reflns_limit_l_min -13
_diffrn_reflns_number 5973
_diffrn_reflns_theta_full 25.35
_diffrn_reflns_theta_max 25.35
_diffrn_reflns_theta_min 3.09
_exptl_absorpt_coefficient_mu 0.251
_exptl_absorpt_correction_T_max 0.951
_exptl_absorpt_correction_T_min 0.533
_exptl_absorpt_correction_type multi-scan
_exptl_absorpt_process_details 'Jacobson, R. (1998) Private communication'
_exptl_crystal_colour colorless
_exptl_crystal_density_diffrn 1.323
_exptl_crystal_density_method 'not measured'
_exptl_crystal_description block
_exptl_crystal_F_000 254
_exptl_crystal_size_max 0.80
_exptl_crystal_size_mid 0.30
_exptl_crystal_size_min 0.20
_refine_diff_density_max 0.259
_refine_diff_density_min -0.463
_refine_diff_density_rms 0.061
_refine_ls_abs_structure_details 'Flack H D (1983), Acta Cryst. A39, 876-881'
_refine_ls_abs_structure_Flack -0.11(10)
_refine_ls_extinction_method none
_refine_ls_goodness_of_fit_ref 1.039
_refine_ls_hydrogen_treatment mixed
_refine_ls_matrix_type full
_refine_ls_number_parameters 312
_refine_ls_number_reflns 3680
_refine_ls_number_restraints 3
_refine_ls_restrained_S_all 1.038
_refine_ls_R_factor_all 0.0666
_refine_ls_R_factor_gt 0.0551
_refine_ls_shift/su_max 0.000
_refine_ls_shift/su_mean 0.000
_refine_ls_structure_factor_coef Fsqd
_refine_ls_weighting_details 'calc w=1/[\s^2^(Fo^2^)+(0.0795P)^2^+0.0000P] where P=(Fo^2^+2Fc^2^)/3'
_refine_ls_weighting_scheme calc
_refine_ls_wR_factor_gt 0.1300
_refine_ls_wR_factor_ref 0.1424
_reflns_number_gt 2985
_reflns_number_total 3680
_reflns_threshold_expression >2sigma(I)
_cod_data_source_file c2cc30799e.txt
_cod_data_source_block shelxl
_cod_database_code 7107633

loop_
_symmetry_equiv_pos_as_xyz
'x, y, z'

loop_
_atom_site_label
_atom_site_type_symbol
_atom_site_fract_x
_atom_site_fract_y
_atom_site_fract_z
_atom_site_U_iso_or_equiv
_atom_site_adp_type
_atom_site_occupancy
_atom_site_symmetry_multiplicity
_atom_site_calc_flag
_atom_site_refinement_flags
S1 S 0.3643(2) 0.50237(13) 1.17312(11) 0.0706(4) Uani 1 1 d .
S2 S 0.70664(18) 0.67781(10) 0.74091(9) 0.0512(3) Uani 1 1 d .
F1 F 0.5720(6) 0.0950(3) 0.7159(3) 0.0827(9) Uani 1 1 d .
O1 O -0.1347(6) 0.7214(3) 0.9988(3) 0.0570(8) Uani 1 1 d .
O2 O 0.1040(6) 0.4068(3) 1.0437(3) 0.0598(8) Uani 1 1 d .
N1 N 0.2872(7) 0.7145(3) 0.9525(3) 0.0424(8) Uani 1 1 d .
H1A H 0.417(8) 0.744(4) 0.959(4) 0.034(11) Uiso 1 1 d .
C1 C 0.2983(7) 0.5940(4) 0.9209(4) 0.0395(9) Uani 1 1 d .
H1 H 0.1731 0.6041 0.8611 0.047 Uiso 1 1 calc R
C2 C 0.0592(7) 0.7685(4) 0.9960(4) 0.0401(9) Uani 1 1 d .
C3 C 0.0593(8) 0.8826(4) 1.0443(4) 0.0427(9) Uani 1 1 d .
C4 C -0.1461(8) 0.9070(5) 1.1307(4) 0.0530(11) Uani 1 1 d .
H4 H -0.2736 0.8534 1.1547 0.064 Uiso 1 1 calc R
C5 C -0.1582(10) 1.0115(5) 1.1803(5) 0.0666(13) Uani 1 1 d .
H5 H -0.2933 1.0269 1.2385 0.080 Uiso 1 1 calc R
C6 C 0.0266(10) 1.0922(5) 1.1445(5) 0.0623(13) Uani 1 1 d .
H6 H 0.0173 1.1619 1.1783 0.075 Uiso 1 1 calc R
C7 C 0.2261(9) 1.0696(5) 1.0581(5) 0.0629(13) Uani 1 1 d .
H7 H 0.3495 1.1254 1.0321 0.075 Uiso 1 1 calc R
C8 C 0.2441(8) 0.9648(4) 1.0099(5) 0.0514(11) Uani 1 1 d .
H8 H 0.3825 0.9491 0.9535 0.062 Uiso 1 1 calc R
C9 C 0.2278(8) 0.4884(4) 1.0408(4) 0.0394(9) Uani 1 1 d .
C10 C 0.2547(9) 0.3702(4) 1.2915(4) 0.0510(11) Uani 1 1 d .
C11 C 0.0239(13) 0.3828(8) 1.3582(6) 0.099(2) Uani 1 1 d .
H11 H -0.0812 0.4607 1.3382 0.119 Uiso 1 1 calc R
C12 C -0.0567(15) 0.2835(9) 1.4540(6) 0.107(2) Uani 1 1 d .
H12 H -0.2155 0.2938 1.4984 0.128 Uiso 1 1 calc R
C13 C 0.0921(15) 0.1723(8) 1.4835(5) 0.0855(19) Uani 1 1 d .
H13 H 0.0355 0.1051 1.5487 0.103 Uiso 1 1 calc R
C14 C 0.3255(17) 0.1541(7) 1.4206(7) 0.101(2) Uani 1 1 d .
H14 H 0.4289 0.0759 1.4422 0.121 Uiso 1 1 calc R
C15 C 0.4050(12) 0.2559(6) 1.3232(5) 0.0769(16) Uani 1 1 d .
H15 H 0.5639 0.2454 1.2789 0.092 Uiso 1 1 calc R
C16 C 0.5626(7) 0.5494(4) 0.8610(4) 0.0414(9) Uani 1 1 d .
H16 H 0.6733 0.5244 0.9294 0.050 Uiso 1 1 calc R
C17 C 0.5334(8) 0.7036(5) 0.6089(4) 0.0503(11) Uani 1 1 d .
C18 C 0.3141(9) 0.7887(5) 0.5958(5) 0.0611(12) Uani 1 1 d .
H18 H 0.2504 0.8302 0.6581 0.073 Uiso 1 1 calc R
C19 C 0.1860(11) 0.8127(6) 0.4870(6) 0.0797(17) Uani 1 1 d .
H19 H 0.0346 0.8680 0.4777 0.096 Uiso 1 1 calc R
C20 C 0.2892(15) 0.7529(7) 0.3954(5) 0.0861(19) Uani 1 1 d .
H20 H 0.2084 0.7698 0.3226 0.103 Uiso 1 1 calc R
C21 C 0.5043(13) 0.6703(7) 0.4081(5) 0.0844(17) Uani 1 1 d .
H21 H 0.5695 0.6307 0.3445 0.101 Uiso 1 1 calc R
C22 C 0.6284(12) 0.6440(6) 0.5139(5) 0.0714(15) Uani 1 1 d .
H22 H 0.7765 0.5862 0.5223 0.086 Uiso 1 1 calc R
C23 C 0.5626(7) 0.4285(4) 0.8207(4) 0.0421(9) Uani 1 1 d .
C24 C 0.7431(8) 0.3238(4) 0.8590(4) 0.0480(10) Uani 1 1 d .
H24 H 0.8634 0.3285 0.9100 0.058 Uiso 1 1 calc R
C25 C 0.7471(9) 0.2128(5) 0.8228(4) 0.0568(12) Uani 1 1 d .
H25 H 0.8713 0.1434 0.8474 0.068 Uiso 1 1 calc R
C26 C 0.5683(10) 0.2058(5) 0.7511(4) 0.0556(12) Uani 1 1 d .
C27 C 0.3845(9) 0.3057(5) 0.7100(5) 0.0556(12) Uani 1 1 d .
H27 H 0.2661 0.2989 0.6590 0.067 Uiso 1 1 calc R
C28 C 0.3809(8) 0.4176(5) 0.7470(4) 0.0497(10) Uani 1 1 d .
H28 H 0.2552 0.4862 0.7223 0.060 Uiso 1 1 calc R

loop_
_atom_site_aniso_label
_atom_site_aniso_U_11
_atom_site_aniso_U_22
_atom_site_aniso_U_33
_atom_site_aniso_U_23
_atom_site_aniso_U_13
_atom_site_aniso_U_12
S1 0.1026(11) 0.0753(9) 0.0426(6) -0.0089(6) -0.0173(7) -0.0408(8)
S2 0.0503(6) 0.0619(7) 0.0437(6) -0.0115(5) -0.0033(5) -0.0194(5)
F1 0.119(3) 0.0590(18) 0.080(2) -0.0351(16) 0.0044(18) -0.0208(18)
O1 0.0472(17) 0.064(2) 0.068(2) -0.0279(16) -0.0008(14) -0.0145(15)
O2 0.083(2) 0.059(2) 0.0440(17) -0.0123(15) -0.0030(15) -0.0340(18)
N1 0.0420(19) 0.044(2) 0.0453(19) -0.0155(15) -0.0033(15) -0.0112(16)
C1 0.044(2) 0.044(2) 0.0336(19) -0.0142(16) -0.0060(16) -0.0067(17)
C2 0.041(2) 0.043(2) 0.036(2) -0.0079(17) -0.0048(16) -0.0054(19)
C3 0.045(2) 0.041(2) 0.041(2) -0.0089(17) -0.0073(18) -0.0005(18)
C4 0.048(2) 0.053(3) 0.059(3) -0.016(2) 0.002(2) -0.010(2)
C5 0.067(3) 0.060(3) 0.074(3) -0.030(3) 0.010(3) -0.004(3)
C6 0.071(3) 0.053(3) 0.068(3) -0.028(2) -0.004(3) -0.004(3)
C7 0.058(3) 0.057(3) 0.079(3) -0.022(3) -0.003(3) -0.019(2)
C8 0.050(2) 0.045(3) 0.060(3) -0.020(2) 0.001(2) -0.005(2)
C9 0.045(2) 0.043(2) 0.033(2) -0.0153(17) 0.0013(16) -0.0112(19)
C10 0.065(3) 0.055(3) 0.035(2) -0.0140(19) 0.000(2) -0.015(2)
C11 0.087(4) 0.119(6) 0.063(4) -0.005(4) 0.013(3) 0.016(4)
C12 0.094(5) 0.138(7) 0.061(4) -0.001(4) 0.029(4) -0.016(5)
C13 0.115(5) 0.099(5) 0.044(3) -0.010(3) 0.005(3) -0.047(4)
C14 0.134(6) 0.068(4) 0.085(4) -0.008(3) 0.001(4) -0.001(4)
C15 0.091(4) 0.064(4) 0.068(3) -0.020(3) 0.011(3) 0.001(3)
C16 0.037(2) 0.050(2) 0.036(2) -0.0084(18) -0.0062(17) -0.0040(18)
C17 0.050(2) 0.057(3) 0.044(2) -0.006(2) -0.0077(19) -0.018(2)
C18 0.061(3) 0.060(3) 0.058(3) -0.006(2) -0.007(2) -0.010(2)
C19 0.072(4) 0.077(4) 0.077(4) 0.010(3) -0.026(3) -0.009(3)
C20 0.109(5) 0.103(5) 0.049(3) -0.007(3) -0.025(3) -0.031(4)
C21 0.103(5) 0.105(5) 0.051(3) -0.023(3) -0.019(3) -0.013(4)
C22 0.092(4) 0.077(4) 0.051(3) -0.028(3) -0.006(3) -0.008(3)
C23 0.039(2) 0.048(3) 0.041(2) -0.0156(18) 0.0015(17) -0.0057(19)
C24 0.045(2) 0.054(3) 0.046(2) -0.016(2) -0.0043(18) -0.007(2)
C25 0.061(3) 0.051(3) 0.056(3) -0.013(2) 0.000(2) -0.004(2)
C26 0.068(3) 0.050(3) 0.051(3) -0.021(2) 0.016(2) -0.017(2)
C27 0.055(3) 0.069(3) 0.053(3) -0.026(2) -0.002(2) -0.020(2)
C28 0.046(2) 0.058(3) 0.049(2) -0.019(2) -0.0087(19) -0.004(2)

loop_
_atom_type_symbol
_atom_type_description
_atom_type_scat_dispersion_real
_atom_type_scat_dispersion_imag
_atom_type_scat_source
C C 0.0033 0.0016 'International Tables Vol C Tables 4.2.6.8 and 6.1.1.4'
H H 0.0000 0.0000 'International Tables Vol C Tables 4.2.6.8 and 6.1.1.4'
N N 0.0061 0.0033 'International Tables Vol C Tables 4.2.6.8 and 6.1.1.4'
O O 0.0106 0.0060 'International Tables Vol C Tables 4.2.6.8 and 6.1.1.4'
S S 0.1246 0.1234 'International Tables Vol C Tables 4.2.6.8 and 6.1.1.4'
F F 0.0171 0.0103 'International Tables Vol C Tables 4.2.6.8 and 6.1.1.4'

loop_
_geom_angle_atom_site_label_1
_geom_angle_atom_site_label_2
_geom_angle_atom_site_label_3
_geom_angle
C10 S1 C9 100.72(19)
C17 S2 C16 104.34(19)
C2 N1 C1 118.5(4)
C2 N1 H1A 118(3)
C1 N1 H1A 123(3)
N1 C1 C9 109.4(3)
N1 C1 C16 113.3(3)
C9 C1 C16 108.6(3)
N1 C1 H1 108.5
C9 C1 H1 108.5
C16 C1 H1 108.5
O1 C2 N1 120.5(4)
O1 C2 C3 122.2(4)
N1 C2 C3 117.2(3)
C8 C3 C4 118.6(4)
C8 C3 C2 124.9(4)
C4 C3 C2 116.4(4)
C5 C4 C3 119.7(4)
C5 C4 H4 120.2
C3 C4 H4 120.2
C6 C5 C4 120.7(5)
C6 C5 H5 119.6
C4 C5 H5 119.6
C5 C6 C7 119.6(5)
C5 C6 H6 120.2
C7 C6 H6 120.2
C6 C7 C8 120.4(5)
C6 C7 H7 119.8
C8 C7 H7 119.8
C7 C8 C3 120.9(4)
C7 C8 H8 119.6
C3 C8 H8 119.6
O2 C9 C1 124.2(4)
O2 C9 S1 124.3(3)
C1 C9 S1 111.5(3)
C15 C10 C11 118.1(5)
C15 C10 S1 120.9(4)
C11 C10 S1 120.8(5)
C10 C11 C12 121.3(7)
C10 C11 H11 119.4
C12 C11 H11 119.4
C13 C12 C11 119.8(6)
C13 C12 H12 120.1
C11 C12 H12 120.1
C12 C13 C14 121.5(6)
C12 C13 H13 119.2
C14 C13 H13 119.2
C13 C14 C15 118.1(7)
C13 C14 H14 121.0
C15 C14 H14 121.0
C10 C15 C14 121.2(6)
C10 C15 H15 119.4
C14 C15 H15 119.4
C23 C16 C1 112.0(3)
C23 C16 S2 114.3(3)
C1 C16 S2 113.8(3)
C23 C16 H16 105.2
C1 C16 H16 105.2
S2 C16 H16 105.2
C18 C17 C22 119.5(4)
C18 C17 S2 120.5(4)
C22 C17 S2 119.9(4)
C17 C18 C19 119.6(5)
C17 C18 H18 120.2
C19 C18 H18 120.2
C20 C19 C18 118.6(6)
C20 C19 H19 120.7
C18 C19 H19 120.7
C21 C20 C19 121.7(5)
C21 C20 H20 119.2
C19 C20 H20 119.2
C20 C21 C22 120.5(6)
C20 C21 H21 119.7
C22 C21 H21 119.7
C21 C22 C17 120.1(6)
C21 C22 H22 120.0
C17 C22 H22 120.0
C24 C23 C28 118.3(4)
C24 C23 C16 120.0(3)
C28 C23 C16 121.7(4)
C25 C24 C23 120.9(4)
C25 C24 H24 119.6
C23 C24 H24 119.6
C26 C25 C24 119.1(4)
C26 C25 H25 120.4
C24 C25 H25 120.4
C25 C26 F1 119.0(5)
C25 C26 C27 123.0(4)
F1 C26 C27 118.1(4)
C26 C27 C28 117.7(4)
C26 C27 H27 121.2
C28 C27 H27 121.2
C27 C28 C23 121.0(4)
C27 C28 H28 119.5
C23 C28 H28 119.5

loop_
_geom_bond_atom_site_label_1
_geom_bond_atom_site_label_2
_geom_bond_distance
S1 C10 1.772(5)
S1 C9 1.783(4)
S2 C17 1.775(4)
S2 C16 1.828(4)
F1 C26 1.367(5)
O1 C2 1.220(5)
O2 C9 1.180(5)
N1 C2 1.358(5)
N1 C1 1.442(5)
N1 H1A 0.83(4)
C1 C9 1.543(6)
C1 C16 1.546(5)
C1 H1 0.9800
C2 C3 1.487(6)
C3 C8 1.381(6)
C3 C4 1.402(6)
C4 C5 1.388(6)
C4 H4 0.9300
C5 C6 1.370(7)
C5 H5 0.9300
C6 C7 1.375(7)
C6 H6 0.9300
C7 C8 1.378(6)
C7 H7 0.9300
C8 H8 0.9300
C10 C15 1.357(7)
C10 C11 1.359(8)
C11 C12 1.367(10)
C11 H11 0.9300
C12 C13 1.325(10)
C12 H12 0.9300
C13 C14 1.360(10)
C13 H13 0.9300
C14 C15 1.390(9)
C14 H14 0.9300
C15 H15 0.9300
C16 C23 1.506(6)
C16 H16 0.9800
C17 C18 1.375(7)
C17 C22 1.390(7)
C18 C19 1.413(8)
C18 H18 0.9300
C19 C20 1.369(9)
C19 H19 0.9300
C20 C21 1.343(9)
C20 H20 0.9300
C21 C22 1.368(8)
C21 H21 0.9300
C22 H22 0.9300
C23 C24 1.383(6)
C23 C28 1.393(6)
C24 C25 1.375(6)
C24 H24 0.9300
C25 C26 1.350(7)
C25 H25 0.9300
C26 C27 1.368(7)
C27 C28 1.390(6)
C27 H27 0.9300
C28 H28 0.9300

loop_
_geom_torsion_atom_site_label_1
_geom_torsion_atom_site_label_2
_geom_torsion_atom_site_label_3
_geom_torsion_atom_site_label_4
_geom_torsion
C2 N1 C1 C9 -64.1(4)
C2 N1 C1 C16 174.5(3)
C1 N1 C2 O1 -5.6(5)
C1 N1 C2 C3 171.8(3)
O1 C2 C3 C8 -158.4(4)
N1 C2 C3 C8 24.3(6)
O1 C2 C3 C4 21.4(6)
N1 C2 C3 C4 -156.0(4)
C8 C3 C4 C5 -0.6(7)
C2 C3 C4 C5 179.7(4)
C3 C4 C5 C6 0.9(8)
C4 C5 C6 C7 0.2(9)
C5 C6 C7 C8 -1.6(8)
C6 C7 C8 C3 1.9(8)
C4 C3 C8 C7 -0.8(7)
C2 C3 C8 C7 178.9(4)
N1 C1 C9 O2 141.2(4)
C16 C1 C9 O2 -94.6(5)
N1 C1 C9 S1 -40.5(4)
C16 C1 C9 S1 83.7(3)
C10 S1 C9 O2 -1.0(4)
C10 S1 C9 C1 -179.3(3)
C9 S1 C10 C15 97.3(4)
C9 S1 C10 C11 -86.6(5)
C15 C10 C11 C12 -0.4(10)
S1 C10 C11 C12 -176.6(6)
C10 C11 C12 C13 0.2(12)
C11 C12 C13 C14 0.1(12)
C12 C13 C14 C15 -0.3(11)
C11 C10 C15 C14 0.2(9)
S1 C10 C15 C14 176.4(5)
C13 C14 C15 C10 0.1(10)
N1 C1 C16 C23 -175.9(3)
C9 C1 C16 C23 62.3(4)
N1 C1 C16 S2 -44.4(4)
C9 C1 C16 S2 -166.2(3)
C17 S2 C16 C23 56.2(3)
C17 S2 C16 C1 -74.2(3)
C16 S2 C17 C18 87.9(4)
C16 S2 C17 C22 -96.3(4)
C22 C17 C18 C19 1.1(7)
S2 C17 C18 C19 176.9(4)
C17 C18 C19 C20 -1.9(8)
C18 C19 C20 C21 1.6(10)
C19 C20 C21 C22 -0.4(10)
C20 C21 C22 C17 -0.5(10)
C18 C17 C22 C21 0.2(8)
S2 C17 C22 C21 -175.6(5)
C1 C16 C23 C24 -128.2(4)
S2 C16 C23 C24 100.5(4)
C1 C16 C23 C28 50.5(5)
S2 C16 C23 C28 -80.8(4)
C28 C23 C24 C25 1.6(6)
C16 C23 C24 C25 -179.7(4)
C23 C24 C25 C26 -1.4(6)
C24 C25 C26 F1 -179.6(4)
C24 C25 C26 C27 1.4(7)
C25 C26 C27 C28 -1.5(7)
F1 C26 C27 C28 179.5(4)
C26 C27 C28 C23 1.7(6)
C24 C23 C28 C27 -1.8(6)
C16 C23 C28 C27 179.6(4)
